data_4334599
loop_
_publ_author_name
'Frederick G. Baddour'
'Stephanie R. Fiedler'
'Matthew P. Shores'
'James A. Golen'
'Arnold L. Rheingold'
'Linda H. Doerrer'

_publ_section_title
;
 Heterobimetallic Lantern Complexes That Couple Antiferromagnetically
 through Noncovalent Pt...Pt Interactions
;
_journal_name_full 'Inorganic Chemistry'
_journal_page_first 4926
_journal_page_last 4933
_journal_paper_doi 10.1021/ic302531t
_journal_volume 52
_journal_year 2013
_chemical_formula_sum 'C8 H18 Co O7 Pt S4'
_chemical_formula_weight 608.48
_chemical_name_systematic
; 
 ? 
;
_space_group_IT_number 2
_symmetry_cell_setting triclinic
_symmetry_space_group_name_Hall '-P 1'
_symmetry_space_group_name_H-M 'P -1'
_atom_sites_solution_hydrogens geom
_atom_sites_solution_primary direct
_atom_sites_solution_secondary difmap
_audit_creation_method SHELXL-97
_cell_angle_alpha 66.951(3)
_cell_angle_beta 88.436(3)
_cell_angle_gamma 87.007(3)
_cell_formula_units_Z 4
_cell_length_a 8.3411(7)
_cell_length_b 14.1061(12)
_cell_length_c 16.1443(14)
_cell_measurement_reflns_used 9838
_cell_measurement_temperature 100(2)
_cell_measurement_theta_max 26.41
_cell_measurement_theta_min 2.45
_cell_volume 1745.5(3)
_computing_cell_refinement 'Bruker SAINT'
_computing_data_collection 'Bruker APEX2'
_computing_data_reduction 'Bruker SAINT'
_computing_molecular_graphics 'Bruker SHELXTL'
_computing_publication_material 'Bruker SHELXTL'
_computing_structure_refinement 'SHELXL-97 (Sheldrick, 2008)'
_computing_structure_solution 'SHELXS-97 (Sheldrick, 2008)'
_diffrn_ambient_temperature 100(2)
_diffrn_measured_fraction_theta_full 0.988
_diffrn_measured_fraction_theta_max 0.976
_diffrn_measurement_device_type 'Bruker CMOS detector'
_diffrn_measurement_method '\f and \w scans'
_diffrn_radiation_monochromator 'doubly curved mirror'
_diffrn_radiation_source 'fine-focus sealed tube'
_diffrn_radiation_type MoK\a
_diffrn_radiation_wavelength 0.71073
_diffrn_reflns_av_R_equivalents 0.0305
_diffrn_reflns_av_sigmaI/netI 0.0320
_diffrn_reflns_limit_h_max 10
_diffrn_reflns_limit_h_min -10
_diffrn_reflns_limit_k_max 17
_diffrn_reflns_limit_k_min -17
_diffrn_reflns_limit_l_max 20
_diffrn_reflns_limit_l_min -20
_diffrn_reflns_number 23375
_diffrn_reflns_theta_full 25.00
_diffrn_reflns_theta_max 26.41
_diffrn_reflns_theta_min 2.45
_exptl_absorpt_coefficient_mu 9.457
_exptl_absorpt_correction_T_max 0.7035
_exptl_absorpt_correction_T_min 0.4514
_exptl_absorpt_correction_type multi-scan
_exptl_absorpt_process_details sadabs
_exptl_crystal_colour colorless
_exptl_crystal_density_diffrn 2.316
_exptl_crystal_description plate
_exptl_crystal_F_000 1164
_exptl_crystal_size_max 0.10
_exptl_crystal_size_mid 0.10
_exptl_crystal_size_min 0.04
_refine_diff_density_max 1.291
_refine_diff_density_min -0.763
_refine_diff_density_rms 0.141
_refine_ls_extinction_method none
_refine_ls_goodness_of_fit_ref 1.006
_refine_ls_hydrogen_treatment mixed
_refine_ls_matrix_type full
_refine_ls_number_parameters 423
_refine_ls_number_reflns 6999
_refine_ls_number_restraints 18
_refine_ls_restrained_S_all 1.005
_refine_ls_R_factor_all 0.0272
_refine_ls_R_factor_gt 0.0214
_refine_ls_shift/su_max 0.037
_refine_ls_shift/su_mean 0.001
_refine_ls_structure_factor_coef Fsqd
_refine_ls_weighting_details 'calc w=1/[\s^2^(Fo^2^)+(0.0255P)^2^+1.4356P] where P=(Fo^2^+2Fc^2^)/3'
_refine_ls_weighting_scheme calc
_refine_ls_wR_factor_gt 0.0489
_refine_ls_wR_factor_ref 0.0519
_reflns_number_gt 6228
_reflns_number_total 6999
_reflns_threshold_expression >2sigma(I)
_cod_data_source_file ic302531t_si_002_1.cif
_cod_data_source_block lhd318_compound1_PtMSAcdimers
_cod_database_code 4334599
_comment_alert_responses
;
B level alerts (2_B), (4_B) were generated and are attributed to short O-H and 
H-C interactions and long hydrogen bonds of 1.9-2 are included in the listing 
for future studies. There was residual electron density found close to Pt and 
S, but no attempt was made to model this density.
;
_alert_c_comments_reply_lhd324
;

DIFX01 and DIF02  - Electron density within 1.1 angstroms of Pt atoms.

PLAT094  Alert C ratio of max/min electron density is large.

Reply  density found within 1.1. angstroms of Pt atoms.

Plat097  Alert C Large positive residual electron density.

Crystals of sample LHD324 were thin plates and no absorption correction other 
than SADABS was made. Refinment exhibits  high esu values, large number of 
residual electron density peaks, and high weight refinement value indicative 
of possible absorption issues.  Highest electron density peaks were found with 
1.1 angstroms of Pt1 and Pt2.  Attempts to treat residual electron density as 
satellites of Pt were not successful.
;

loop_
_symmetry_equiv_pos_as_xyz
'x, y, z'
'-x, -y, -z'

loop_
_atom_site_label
_atom_site_type_symbol
_atom_site_fract_x
_atom_site_fract_y
_atom_site_fract_z
_atom_site_U_iso_or_equiv
_atom_site_adp_type
_atom_site_occupancy
_atom_site_symmetry_multiplicity
_atom_site_calc_flag
_atom_site_refinement_flags
Pt1 Pt 0.667351(15) 0.396518(10) 0.826720(8) 0.00876(5) Uani 1 1 d .
Pt2 Pt 0.646594(15) 0.618323(10) 0.675305(8) 0.00868(5) Uani 1 1 d .
Co3 Co 0.68103(6) 0.20797(4) 0.95179(3) 0.00921(10) Uani 1 1 d .
Co4 Co 0.63075(5) 0.80387(4) 0.54715(3) 0.00855(10) Uani 1 1 d .
S1 S 0.40325(12) 0.41812(7) 0.86774(6) 0.0200(2) Uani 1 1 d .
S2 S 0.75200(13) 0.46057(7) 0.92996(6) 0.0215(2) Uani 1 1 d .
S3 S 0.93479(11) 0.37534(7) 0.78953(6) 0.0199(2) Uani 1 1 d .
S4 S 0.58270(13) 0.33207(7) 0.72328(6) 0.0194(2) Uani 1 1 d .
S5 S 0.91046(11) 0.64343(7) 0.70423(6) 0.01414(19) Uani 1 1 d .
S6 S 0.74140(11) 0.54848(7) 0.57373(6) 0.01477(19) Uani 1 1 d .
S7 S 0.38567(11) 0.59345(7) 0.64235(6) 0.01501(19) Uani 1 1 d .
S8 S 0.55559(11) 0.68832(7) 0.77746(6) 0.01352(19) Uani 1 1 d .
O1 O 0.4567(3) 0.23363(19) 0.99537(16) 0.0160(6) Uani 1 1 d .
O2 O 0.7829(3) 0.2643(2) 1.03591(17) 0.0230(6) Uani 1 1 d .
O2W O 0.7087(3) -0.0459(2) 0.93233(19) 0.0217(6) Uani 1 1 d D
H2WB H 0.663(5) -0.096(2) 0.943(3) 0.026 Uiso 1 1 d D
H2WA H 0.651(4) 0.0088(18) 0.908(2) 0.026 Uiso 1 1 d D
O3 O 0.8991(3) 0.1840(2) 0.90171(18) 0.0247(7) Uani 1 1 d .
O3W O 0.2047(4) 0.9559(2) 0.4026(2) 0.0290(7) Uani 1 1 d D
H3WB H 0.280(4) 0.914(2) 0.429(3) 0.035 Uiso 1 1 d D
H3WA H 0.202(5) 1.007(2) 0.417(3) 0.035 Uiso 1 1 d D
O4 O 0.5781(3) 0.15450(19) 0.86303(16) 0.0182(6) Uani 1 1 d .
O4W O 0.9106(3) 0.9298(3) 0.3427(2) 0.0299(7) Uani 1 1 d D
H4WB H 0.893(5) 0.968(3) 0.2899(15) 0.036 Uiso 1 1 d D
H4WA H 1.006(3) 0.935(3) 0.357(2) 0.036 Uiso 1 1 d D
O5 O 0.8352(3) 0.83535(19) 0.59695(16) 0.0147(5) Uani 1 1 d .
O1W O 0.9686(4) 0.0414(3) 1.1516(2) 0.0416(8) Uani 1 1 d D
H1WA H 0.961(6) 0.1045(15) 1.120(3) 0.050 Uiso 1 1 d D
H1WB H 1.035(5) 0.012(3) 1.127(3) 0.050 Uiso 1 1 d D
O6 O 0.7634(3) 0.74452(18) 0.46640(15) 0.0141(5) Uani 1 1 d .
O7 O 0.4180(3) 0.77246(18) 0.50526(15) 0.0135(5) Uani 1 1 d .
O8 O 0.5044(3) 0.86010(18) 0.63329(15) 0.0128(5) Uani 1 1 d .
O9 O 0.7008(3) 0.05926(19) 1.05073(17) 0.0151(5) Uani 1 1 d D
H9A H 0.789(3) 0.053(3) 1.078(2) 0.018 Uiso 1 1 d D
H9B H 0.706(4) 0.018(3) 1.025(2) 0.018 Uiso 1 1 d D
O10 O 0.6449(3) 0.9479(2) 0.44397(17) 0.0189(6) Uani 1 1 d D
H10E H 0.590(4) 1.003(2) 0.420(2) 0.023 Uiso 1 1 d D
H10D H 0.728(3) 0.947(3) 0.416(2) 0.023 Uiso 1 1 d D
C1 C 0.3642(4) 0.3120(3) 0.9614(2) 0.0115(7) Uani 1 1 d .
C2 C 0.2046(4) 0.3127(3) 1.0064(2) 0.0178(8) Uani 1 1 d .
H2A H 0.1567 0.2457 1.0223 0.027 Uiso 1 1 calc R
H2B H 0.1333 0.3672 0.9652 0.027 Uiso 1 1 calc R
H2C H 0.2195 0.3255 1.0611 0.027 Uiso 1 1 calc R
C3 C 0.7975(4) 0.3555(3) 1.0255(2) 0.0129(7) Uani 1 1 d .
C4 C 0.8616(4) 0.3765(3) 1.1027(2) 0.0157(8) Uani 1 1 d .
H4A H 0.9303 0.3176 1.1401 0.023 Uiso 1 1 calc R
H4B H 0.7719 0.3871 1.1390 0.023 Uiso 1 1 calc R
H4C H 0.9244 0.4385 1.0791 0.023 Uiso 1 1 calc R
C5 C 0.9863(4) 0.2489(3) 0.8483(2) 0.0124(7) Uani 1 1 d .
C6 C 1.1531(4) 0.2129(3) 0.8323(2) 0.0164(8) Uani 1 1 d .
H6A H 1.2031 0.1710 0.8902 0.025 Uiso 1 1 calc R
H6B H 1.2175 0.2729 0.8004 0.025 Uiso 1 1 calc R
H6C H 1.1473 0.1715 0.7960 0.025 Uiso 1 1 calc R
C7 C 0.5559(4) 0.2043(3) 0.7807(2) 0.0127(7) Uani 1 1 d .
C8 C 0.5037(5) 0.1466(3) 0.7256(2) 0.0171(8) Uani 1 1 d .
H8A H 0.4188 0.1004 0.7578 0.026 Uiso 1 1 calc R
H8B H 0.5955 0.1060 0.7155 0.026 Uiso 1 1 calc R
H8C H 0.4629 0.1958 0.6675 0.026 Uiso 1 1 calc R
C9 C 0.9355(4) 0.7725(3) 0.6483(2) 0.0115(7) Uani 1 1 d .
C10 C 1.0906(4) 0.8125(3) 0.6635(3) 0.0200(8) Uani 1 1 d .
H10B H 1.1329 0.8601 0.6057 0.030 Uiso 1 1 calc R
H10C H 1.1685 0.7547 0.6907 0.030 Uiso 1 1 calc R
H10A H 1.0718 0.8489 0.7038 0.030 Uiso 1 1 calc R
C11 C 0.7849(4) 0.6516(3) 0.4780(2) 0.0109(7) Uani 1 1 d .
C12 C 0.8528(5) 0.6261(3) 0.4015(2) 0.0169(8) Uani 1 1 d .
H12A H 0.9229 0.6806 0.3643 0.025 Uiso 1 1 calc R
H12B H 0.7648 0.6208 0.3647 0.025 Uiso 1 1 calc R
H12C H 0.9148 0.5602 0.4257 0.025 Uiso 1 1 calc R
C13 C 0.3379(4) 0.6937(3) 0.5435(2) 0.0115(7) Uani 1 1 d .
C14 C 0.1861(4) 0.6853(3) 0.5000(2) 0.0161(8) Uani 1 1 d .
H14A H 0.1270 0.7523 0.4773 0.024 Uiso 1 1 calc R
H14B H 0.1197 0.6337 0.5443 0.024 Uiso 1 1 calc R
H14C H 0.2122 0.6643 0.4499 0.024 Uiso 1 1 calc R
C15 C 0.4971(4) 0.8139(3) 0.7175(2) 0.0115(7) Uani 1 1 d .
C16 C 0.4366(5) 0.8724(3) 0.7729(2) 0.0174(8) Uani 1 1 d .
H16A H 0.5122 0.9251 0.7683 0.026 Uiso 1 1 calc R
H16B H 0.4266 0.8247 0.8360 0.026 Uiso 1 1 calc R
H16C H 0.3314 0.9055 0.7508 0.026 Uiso 1 1 calc R

loop_
_atom_site_aniso_label
_atom_site_aniso_U_11
_atom_site_aniso_U_22
_atom_site_aniso_U_33
_atom_site_aniso_U_23
_atom_site_aniso_U_13
_atom_site_aniso_U_12
Pt1 0.01056(8) 0.00629(7) 0.00832(7) -0.00168(5) -0.00047(5) 0.00005(6)
Pt2 0.01030(8) 0.00615(7) 0.00833(7) -0.00147(5) -0.00050(5) -0.00003(6)
Co3 0.0098(2) 0.0074(2) 0.0098(2) -0.00274(18) -0.00008(18) 0.00027(19)
Co4 0.0092(2) 0.0075(2) 0.0084(2) -0.00250(18) -0.00057(17) -0.00014(19)
S1 0.0148(5) 0.0132(5) 0.0229(5) 0.0019(4) 0.0053(4) 0.0039(4)
S2 0.0379(6) 0.0106(5) 0.0161(5) -0.0049(4) -0.0100(4) -0.0003(4)
S3 0.0156(5) 0.0119(5) 0.0229(5) 0.0024(4) 0.0065(4) 0.0020(4)
S4 0.0346(6) 0.0102(5) 0.0117(4) -0.0017(4) -0.0067(4) -0.0043(4)
S5 0.0136(5) 0.0092(4) 0.0159(4) -0.0006(4) -0.0041(3) -0.0005(4)
S6 0.0228(5) 0.0080(4) 0.0128(4) -0.0037(4) 0.0034(4) -0.0002(4)
S7 0.0137(5) 0.0114(4) 0.0167(4) -0.0017(4) -0.0029(3) -0.0018(4)
S8 0.0205(5) 0.0085(4) 0.0097(4) -0.0018(3) 0.0005(3) 0.0017(4)
O1 0.0138(13) 0.0124(13) 0.0177(13) -0.0022(11) 0.0016(10) 0.0036(11)
O2 0.0380(18) 0.0114(14) 0.0180(14) -0.0025(11) -0.0100(12) -0.0076(13)
O2W 0.0273(17) 0.0096(14) 0.0260(15) -0.0047(13) -0.0020(12) 0.0004(12)
O3 0.0162(15) 0.0119(14) 0.0347(16) 0.0019(12) 0.0089(12) 0.0047(12)
O3W 0.0297(18) 0.0160(16) 0.0442(19) -0.0150(14) -0.0138(14) 0.0060(13)
O4 0.0317(16) 0.0103(13) 0.0115(13) -0.0026(11) -0.0031(11) -0.0026(12)
O4W 0.0173(16) 0.043(2) 0.0349(17) -0.0217(16) 0.0022(13) -0.0027(15)
O5 0.0129(13) 0.0132(13) 0.0172(13) -0.0047(11) -0.0052(10) -0.0002(11)
O1W 0.0311(19) 0.057(2) 0.0366(19) -0.0184(18) -0.0043(15) 0.0017(18)
O6 0.0165(14) 0.0110(13) 0.0144(12) -0.0050(10) 0.0009(10) 0.0019(11)
O7 0.0141(13) 0.0127(13) 0.0128(12) -0.0038(10) -0.0032(10) -0.0015(11)
O8 0.0168(13) 0.0100(13) 0.0107(12) -0.0036(10) 0.0002(10) 0.0038(11)
O9 0.0175(14) 0.0104(13) 0.0156(13) -0.0032(11) -0.0020(10) -0.0001(11)
O10 0.0153(14) 0.0126(14) 0.0189(14) 0.0035(11) 0.0038(11) 0.0062(11)
C1 0.0119(18) 0.0125(18) 0.0109(17) -0.0053(14) 0.0004(13) -0.0016(15)
C2 0.018(2) 0.016(2) 0.0201(19) -0.0088(16) 0.0026(15) 0.0000(16)
C3 0.0084(18) 0.017(2) 0.0122(17) -0.0056(15) 0.0013(13) 0.0010(15)
C4 0.017(2) 0.018(2) 0.0133(18) -0.0071(15) 0.0001(14) -0.0031(16)
C5 0.0157(19) 0.0098(18) 0.0139(17) -0.0070(14) -0.0018(14) 0.0004(15)
C6 0.0146(19) 0.016(2) 0.0171(19) -0.0051(16) -0.0006(15) 0.0027(16)
C7 0.0124(18) 0.0115(18) 0.0154(18) -0.0069(15) 0.0008(14) 0.0013(15)
C8 0.023(2) 0.015(2) 0.0163(18) -0.0086(16) -0.0020(15) -0.0012(17)
C9 0.0118(18) 0.0126(18) 0.0103(17) -0.0049(15) 0.0021(14) 0.0017(15)
C10 0.017(2) 0.017(2) 0.023(2) -0.0041(17) -0.0065(16) -0.0031(17)
C11 0.0093(18) 0.0125(18) 0.0111(17) -0.0045(14) -0.0047(13) -0.0001(15)
C12 0.022(2) 0.017(2) 0.0125(18) -0.0074(15) -0.0007(15) 0.0004(17)
C13 0.0127(18) 0.0126(18) 0.0097(16) -0.0055(14) 0.0001(13) 0.0040(15)
C14 0.0149(19) 0.016(2) 0.0183(19) -0.0074(16) -0.0034(15) -0.0013(16)
C15 0.0106(18) 0.0090(17) 0.0161(18) -0.0057(14) -0.0010(14) -0.0025(15)
C16 0.025(2) 0.0153(19) 0.0122(18) -0.0063(15) 0.0011(15) 0.0025(17)

loop_
_atom_type_symbol
_atom_type_description
_atom_type_scat_dispersion_real
_atom_type_scat_dispersion_imag
_atom_type_scat_source
C C 0.0033 0.0016 'International Tables Vol C Tables 4.2.6.8 and 6.1.1.4'
H H 0.0000 0.0000 'International Tables Vol C Tables 4.2.6.8 and 6.1.1.4'
O O 0.0106 0.0060 'International Tables Vol C Tables 4.2.6.8 and 6.1.1.4'
S S 0.1246 0.1234 'International Tables Vol C Tables 4.2.6.8 and 6.1.1.4'
Co Co 0.3494 0.9721 'International Tables Vol C Tables 4.2.6.8 and 6.1.1.4'
Pt Pt -1.7033 8.3905 'International Tables Vol C Tables 4.2.6.8 and 6.1.1.4'

loop_
_geom_angle_atom_site_label_1
_geom_angle_atom_site_label_2
_geom_angle_atom_site_label_3
_geom_angle
S1 Pt1 S2 89.19(4)
S1 Pt1 S3 178.26(4)
S2 Pt1 S3 89.14(4)
S1 Pt1 S4 90.86(4)
S2 Pt1 S4 179.92(4)
S3 Pt1 S4 90.81(4)
S1 Pt1 Co3 89.86(3)
S2 Pt1 Co3 90.25(3)
S3 Pt1 Co3 89.67(3)
S4 Pt1 Co3 89.68(3)
S1 Pt1 Pt2 89.87(2)
S2 Pt1 Pt2 91.11(2)
S3 Pt1 Pt2 90.64(2)
S4 Pt1 Pt2 88.96(2)
Co3 Pt1 Pt2 178.607(11)
S6 Pt2 S8 179.17(3)
S6 Pt2 S7 88.83(3)
S8 Pt2 S7 92.00(3)
S6 Pt2 S5 89.67(3)
S8 Pt2 S5 89.50(3)
S7 Pt2 S5 178.34(3)
S6 Pt2 Co4 90.91(2)
S8 Pt2 Co4 89.16(2)
S7 Pt2 Co4 89.64(2)
S5 Pt2 Co4 89.68(2)
S6 Pt2 Pt1 88.55(2)
S8 Pt2 Pt1 91.38(2)
S7 Pt2 Pt1 90.46(2)
S5 Pt2 Pt1 90.20(2)
Co4 Pt2 Pt1 179.447(11)
O3 Co3 O1 176.87(11)
O3 Co3 O2 91.96(12)
O1 Co3 O2 90.69(11)
O3 Co3 O4 87.68(11)
O1 Co3 O4 89.62(10)
O2 Co3 O4 178.39(10)
O3 Co3 O9 89.42(10)
O1 Co3 O9 92.23(10)
O2 Co3 O9 90.25(10)
O4 Co3 O9 91.32(10)
O3 Co3 Pt1 88.84(7)
O1 Co3 Pt1 89.56(7)
O2 Co3 Pt1 88.70(7)
O4 Co3 Pt1 89.73(7)
O9 Co3 Pt1 177.93(7)
O7 Co4 O5 175.96(9)
O7 Co4 O10 94.68(10)
O5 Co4 O10 86.97(11)
O7 Co4 O6 92.29(10)
O5 Co4 O6 91.46(10)
O10 Co4 O6 87.75(10)
O7 Co4 O8 89.59(9)
O5 Co4 O8 86.62(10)
O10 Co4 O8 93.91(10)
O6 Co4 O8 177.38(10)
O7 Co4 Pt2 90.03(7)
O5 Co4 Pt2 88.59(7)
O10 Co4 Pt2 173.72(8)
O6 Co4 Pt2 87.91(7)
O8 Co4 Pt2 90.27(7)
C1 S1 Pt1 106.59(13)
C3 S2 Pt1 105.95(13)
C5 S3 Pt1 105.63(12)
C7 S4 Pt1 107.16(12)
C9 S5 Pt2 105.30(13)
C11 S6 Pt2 105.29(12)
C13 S7 Pt2 105.91(13)
C15 S8 Pt2 107.53(12)
C1 O1 Co3 127.8(2)
C3 O2 Co3 128.8(2)
H2WB O2W H2WA 114(4)
C5 O3 Co3 128.0(2)
H3WB O3W H3WA 110(3)
C7 O4 Co3 126.4(2)
H4WB O4W H4WA 111(3)
C9 O5 Co4 127.7(2)
H1WA O1W H1WB 110(3)
C11 O6 Co4 127.3(2)
C13 O7 Co4 127.0(2)
C15 O8 Co4 124.7(2)
Co3 O9 H9A 108(3)
Co3 O9 H9B 108(3)
H9A O9 H9B 108(3)
Co4 O10 H10E 140(2)
Co4 O10 H10D 107(2)
H10E O10 H10D 112(3)
O1 C1 C2 117.8(3)
O1 C1 S1 125.6(3)
C2 C1 S1 116.6(3)
C1 C2 H2A 109.5
C1 C2 H2B 109.5
H2A C2 H2B 109.5
C1 C2 H2C 109.5
H2A C2 H2C 109.5
H2B C2 H2C 109.5
O2 C3 C4 118.2(3)
O2 C3 S2 125.4(3)
C4 C3 S2 116.4(3)
C3 C4 H4A 109.5
C3 C4 H4B 109.5
H4A C4 H4B 109.5
C3 C4 H4C 109.5
H4A C4 H4C 109.5
H4B C4 H4C 109.5
O3 C5 C6 117.5(3)
O3 C5 S3 126.0(3)
C6 C5 S3 116.5(3)
C5 C6 H6A 109.5
C5 C6 H6B 109.5
H6A C6 H6B 109.5
C5 C6 H6C 109.5
H6A C6 H6C 109.5
H6B C6 H6C 109.5
O4 C7 C8 118.0(3)
O4 C7 S4 126.1(3)
C8 C7 S4 115.9(3)
C7 C8 H8A 109.5
C7 C8 H8B 109.5
H8A C8 H8B 109.5
C7 C8 H8C 109.5
H8A C8 H8C 109.5
H8B C8 H8C 109.5
O5 C9 C10 118.1(3)
O5 C9 S5 125.2(3)
C10 C9 S5 116.7(3)
C9 C10 H10B 109.5
C9 C10 H10C 109.5
H10B C10 H10C 109.5
C9 C10 H10A 109.5
H10B C10 H10A 109.5
H10C C10 H10A 109.5
O6 C11 C12 118.7(3)
O6 C11 S6 125.7(3)
C12 C11 S6 115.5(3)
C11 C12 H12A 109.5
C11 C12 H12B 109.5
H12A C12 H12B 109.5
C11 C12 H12C 109.5
H12A C12 H12C 109.5
H12B C12 H12C 109.5
O7 C13 C14 118.2(3)
O7 C13 S7 125.9(3)
C14 C13 S7 115.8(3)
C13 C14 H14A 109.5
C13 C14 H14B 109.5
H14A C14 H14B 109.5
C13 C14 H14C 109.5
H14A C14 H14C 109.5
H14B C14 H14C 109.5
O8 C15 C16 119.0(3)
O8 C15 S8 125.9(3)
C16 C15 S8 115.0(3)
C15 C16 H16A 109.5
C15 C16 H16B 109.5
H16A C16 H16B 109.5
C15 C16 H16C 109.5
H16A C16 H16C 109.5
H16B C16 H16C 109.5

loop_
_geom_bond_atom_site_label_1
_geom_bond_atom_site_label_2
_geom_bond_distance
Pt1 S1 2.3221(9)
Pt1 S2 2.3244(9)
Pt1 S3 2.3289(9)
Pt1 S4 2.3312(9)
Pt1 Co3 2.6343(5)
Pt1 Pt2 3.1261(3)
Pt2 S6 2.3234(9)
Pt2 S8 2.3237(9)
Pt2 S7 2.3306(9)
Pt2 S5 2.3355(9)
Pt2 Co4 2.6243(5)
Co3 O3 2.036(3)
Co3 O1 2.045(2)
Co3 O2 2.044(2)
Co3 O4 2.083(2)
Co3 O9 2.082(3)
Co4 O7 2.046(2)
Co4 O5 2.046(2)
Co4 O10 2.069(3)
Co4 O6 2.075(2)
Co4 O8 2.091(2)
S1 C1 1.698(3)
S2 C3 1.704(4)
S3 C5 1.698(4)
S4 C7 1.697(4)
S5 C9 1.708(4)
S6 C11 1.703(3)
S7 C13 1.707(4)
S8 C15 1.704(4)
O1 C1 1.257(4)
O2 C3 1.242(4)
O2W H2WB 0.77(3)
O2W H2WA 0.847(14)
O3 C5 1.236(4)
O3W H3WB 0.838(18)
O3W H3WA 0.837(18)
O4 C7 1.251(4)
O4W H4WB 0.822(18)
O4W H4WA 0.853(18)
O5 C9 1.248(4)
O1W H1WA 0.836(18)
O1W H1WB 0.857(18)
O6 C11 1.253(4)
O7 C13 1.256(4)
O8 C15 1.258(4)
O9 H9A 0.852(18)
O9 H9B 0.843(17)
O10 H10E 0.837(18)
O10 H10D 0.819(17)
C1 C2 1.500(5)
C2 H2A 0.9800
C2 H2B 0.9800
C2 H2C 0.9800
C3 C4 1.506(5)
C4 H4A 0.9800
C4 H4B 0.9800
C4 H4C 0.9800
C5 C6 1.507(5)
C6 H6A 0.9800
C6 H6B 0.9800
C6 H6C 0.9800
C7 C8 1.507(5)
C8 H8A 0.9800
C8 H8B 0.9800
C8 H8C 0.9800
C9 C10 1.502(5)
C10 H10B 0.9800
C10 H10C 0.9800
C10 H10A 0.9800
C11 C12 1.505(5)
C12 H12A 0.9800
C12 H12B 0.9800
C12 H12C 0.9800
C13 C14 1.497(5)
C14 H14A 0.9800
C14 H14B 0.9800
C14 H14C 0.9800
C15 C16 1.500(5)
C16 H16A 0.9800
C16 H16B 0.9800
C16 H16C 0.9800

loop_
_geom_hbond_atom_site_label_D
_geom_hbond_atom_site_label_H
_geom_hbond_atom_site_label_A
_geom_hbond_distance_DH
_geom_hbond_distance_HA
_geom_hbond_distance_DA
_geom_hbond_angle_DHA
_geom_hbond_site_symmetry_A
O2W H2WB O1 0.77(3) 2.10(3) 2.854(4) 166(4) 2_657
O2W H2WB O9 0.77(3) 3.06(4) 3.428(4) 112(3) 2_657
O2W H2WA O4 0.847(14) 1.960(18) 2.775(4) 161(4) .
O3W H3WB O7 0.838(18) 2.18(2) 2.988(4) 163(4) .
O3W H3WA O5 0.837(18) 2.15(2) 2.949(4) 158(4) 2_676
O3W H3WA O10 0.837(18) 2.90(3) 3.539(4) 134(3) 2_676
O4W H4WB O1W 0.822(18) 2.15(3) 2.903(4) 152(4) 1_564
O4W H4WA O3W 0.853(18) 1.910(19) 2.755(4) 171(4) 1_655
O1W H1WA O2 0.836(18) 2.54(3) 3.290(5) 149(5) .
O1W H1WB O2W 0.857(18) 2.32(4) 2.972(4) 134(4) 2_757
O1W H1WB O3 0.857(18) 2.99(3) 3.714(5) 143(4) 2_757
O9 H9A O1W 0.852(18) 1.896(18) 2.743(4) 173(3) .
O9 H9B O2W 0.843(17) 2.020(19) 2.840(4) 164(4) .
O10 H10E O8 0.837(18) 1.92(2) 2.744(3) 170(4) 2_676
O10 H10D O4W 0.819(17) 1.968(19) 2.779(4) 171(4) .

loop_
_geom_torsion_atom_site_label_1
_geom_torsion_atom_site_label_2
_geom_torsion_atom_site_label_3
_geom_torsion_atom_site_label_4
_geom_torsion
S1 Pt1 Pt2 S6 -128.26(4)
S2 Pt1 Pt2 S6 142.55(4)
S3 Pt1 Pt2 S6 53.40(4)
S4 Pt1 Pt2 S6 -37.40(4)
Co3 Pt1 Pt2 S6 -49.6(4)
S1 Pt1 Pt2 S8 52.56(4)
S2 Pt1 Pt2 S8 -36.62(4)
S3 Pt1 Pt2 S8 -125.77(3)
S4 Pt1 Pt2 S8 143.43(4)
Co3 Pt1 Pt2 S8 131.2(4)
S1 Pt1 Pt2 S7 -39.45(3)
S2 Pt1 Pt2 S7 -128.63(3)
S3 Pt1 Pt2 S7 142.21(3)
S4 Pt1 Pt2 S7 51.41(3)
Co3 Pt1 Pt2 S7 39.2(4)
S1 Pt1 Pt2 S5 142.07(3)
S2 Pt1 Pt2 S5 52.89(3)
S3 Pt1 Pt2 S5 -36.27(3)
S4 Pt1 Pt2 S5 -127.06(3)
Co3 Pt1 Pt2 S5 -139.2(4)
S1 Pt1 Pt2 Co4 -139.8(12)
S2 Pt1 Pt2 Co4 131.0(12)
S3 Pt1 Pt2 Co4 41.8(12)
S4 Pt1 Pt2 Co4 -49.0(12)
Co3 Pt1 Pt2 Co4 -61.1(13)
S1 Pt1 Co3 O3 171.88(9)
S2 Pt1 Co3 O3 -98.94(9)
S3 Pt1 Co3 O3 -9.80(9)
S4 Pt1 Co3 O3 81.01(9)
Pt2 Pt1 Co3 O3 93.2(5)
S1 Pt1 Co3 O1 -5.43(7)
S2 Pt1 Co3 O1 83.75(8)
S3 Pt1 Co3 O1 172.89(8)
S4 Pt1 Co3 O1 -96.30(8)
Pt2 Pt1 Co3 O1 -84.1(5)
S1 Pt1 Co3 O2 -96.14(9)
S2 Pt1 Co3 O2 -6.95(8)
S3 Pt1 Co3 O2 82.19(9)
S4 Pt1 Co3 O2 173.00(9)
Pt2 Pt1 Co3 O2 -174.8(4)
S1 Pt1 Co3 O4 84.19(8)
S2 Pt1 Co3 O4 173.38(8)
S3 Pt1 Co3 O4 -97.48(8)
S4 Pt1 Co3 O4 -6.67(8)
Pt2 Pt1 Co3 O4 5.5(5)
S1 Pt1 Co3 O9 -155.5(19)
S2 Pt1 Co3 O9 -66.3(19)
S3 Pt1 Co3 O9 22.8(19)
S4 Pt1 Co3 O9 113.6(19)
Pt2 Pt1 Co3 O9 125.8(19)
S6 Pt2 Co4 O7 80.00(7)
S8 Pt2 Co4 O7 -100.82(7)
S7 Pt2 Co4 O7 -8.82(7)
S5 Pt2 Co4 O7 169.67(7)
Pt1 Pt2 Co4 O7 91.6(12)
S6 Pt2 Co4 O5 -103.79(7)
S8 Pt2 Co4 O5 75.38(7)
S7 Pt2 Co4 O5 167.39(7)
S5 Pt2 Co4 O5 -14.13(7)
Pt1 Pt2 Co4 O5 -92.2(12)
S6 Pt2 Co4 O10 -58.6(7)
S8 Pt2 Co4 O10 120.5(7)
S7 Pt2 Co4 O10 -147.5(7)
S5 Pt2 Co4 O10 31.0(7)
Pt1 Pt2 Co4 O10 -47.1(15)
S6 Pt2 Co4 O6 -12.28(7)
S8 Pt2 Co4 O6 166.89(7)
S7 Pt2 Co4 O6 -101.10(7)
S5 Pt2 Co4 O6 77.38(7)
Pt1 Pt2 Co4 O6 -0.7(12)
S6 Pt2 Co4 O8 169.60(7)
S8 Pt2 Co4 O8 -11.23(7)
S7 Pt2 Co4 O8 80.78(7)
S5 Pt2 Co4 O8 -100.74(7)
Pt1 Pt2 Co4 O8 -179(98)
S2 Pt1 S1 C1 -83.55(13)
S3 Pt1 S1 C1 -67.7(11)
S4 Pt1 S1 C1 96.38(13)
Co3 Pt1 S1 C1 6.70(13)
Pt2 Pt1 S1 C1 -174.66(13)
S1 Pt1 S2 C3 95.89(13)
S3 Pt1 S2 C3 -83.64(13)
S4 Pt1 S2 C3 -30(33)
Co3 Pt1 S2 C3 6.03(12)
Pt2 Pt1 S2 C3 -174.26(12)
S1 Pt1 S3 C5 82.9(11)
S2 Pt1 S3 C5 98.78(13)
S4 Pt1 S3 C5 -81.15(13)
Co3 Pt1 S3 C5 8.52(12)
Pt2 Pt1 S3 C5 -170.12(12)
S1 Pt1 S4 C7 -84.50(13)
S2 Pt1 S4 C7 41(33)
S3 Pt1 S4 C7 95.03(13)
Co3 Pt1 S4 C7 5.36(13)
Pt2 Pt1 S4 C7 -174.35(13)
S6 Pt2 S5 C9 104.20(12)
S8 Pt2 S5 C9 -75.87(12)
S7 Pt2 S5 C9 79.1(11)
Co4 Pt2 S5 C9 13.30(11)
Pt1 Pt2 S5 C9 -167.25(11)
S8 Pt2 S6 C11 -84(2)
S7 Pt2 S6 C11 100.16(13)
S5 Pt2 S6 C11 -79.14(13)
Co4 Pt2 S6 C11 10.54(12)
Pt1 Pt2 S6 C11 -169.35(12)
S6 Pt2 S7 C13 -80.11(12)
S8 Pt2 S7 C13 99.95(12)
S5 Pt2 S7 C13 -55.0(11)
Co4 Pt2 S7 C13 10.80(12)
Pt1 Pt2 S7 C13 -168.65(12)
S6 Pt2 S8 C15 104(2)
S7 Pt2 S8 C15 -80.37(13)
S5 Pt2 S8 C15 98.93(13)
Co4 Pt2 S8 C15 9.24(13)
Pt1 Pt2 S8 C15 -170.88(13)
O3 Co3 O1 C1 -55(2)
O2 Co3 O1 C1 93.1(3)
O4 Co3 O1 C1 -85.3(3)
O9 Co3 O1 C1 -176.6(3)
Pt1 Co3 O1 C1 4.4(3)
O3 Co3 O2 C3 98.8(3)
O1 Co3 O2 C3 -79.6(3)
O4 Co3 O2 C3 22(4)
O9 Co3 O2 C3 -171.8(3)
Pt1 Co3 O2 C3 10.0(3)
O1 Co3 O3 C5 73(2)
O2 Co3 O3 C5 -74.8(3)
O4 Co3 O3 C5 103.7(3)
O9 Co3 O3 C5 -165.0(3)
Pt1 Co3 O3 C5 13.9(3)
O3 Co3 O4 C7 -78.7(3)
O1 Co3 O4 C7 99.7(3)
O2 Co3 O4 C7 -2(4)
O9 Co3 O4 C7 -168.1(3)
Pt1 Co3 O4 C7 10.2(3)
O7 Co4 O5 C9 88.5(14)
O10 Co4 O5 C9 -157.2(3)
O6 Co4 O5 C9 -69.5(3)
O8 Co4 O5 C9 108.7(3)
Pt2 Co4 O5 C9 18.3(3)
O7 Co4 O6 C11 -72.3(3)
O5 Co4 O6 C11 106.1(3)
O10 Co4 O6 C11 -166.9(3)
O8 Co4 O6 C11 63(2)
Pt2 Co4 O6 C11 17.6(3)
O5 Co4 O7 C13 -63.0(15)
O10 Co4 O7 C13 -177.1(3)
O6 Co4 O7 C13 95.0(3)
O8 Co4 O7 C13 -83.2(3)
Pt2 Co4 O7 C13 7.1(3)
O7 Co4 O8 C15 106.4(3)
O5 Co4 O8 C15 -72.2(3)
O10 Co4 O8 C15 -158.9(3)
O6 Co4 O8 C15 -29(2)
Pt2 Co4 O8 C15 16.4(3)
Co3 O1 C1 C2 -179.7(2)
Co3 O1 C1 S1 0.8(5)
Pt1 S1 C1 O1 -6.3(3)
Pt1 S1 C1 C2 174.2(2)
Co3 O2 C3 C4 173.4(2)
Co3 O2 C3 S2 -7.1(5)
Pt1 S2 C3 O2 -1.5(3)
Pt1 S2 C3 C4 177.9(2)
Co3 O3 C5 C6 171.1(2)
Co3 O3 C5 S3 -9.8(5)
Pt1 S3 C5 O3 -2.3(4)
Pt1 S3 C5 C6 176.8(2)
Co3 O4 C7 C8 170.5(2)
Co3 O4 C7 S4 -8.1(5)
Pt1 S4 C7 O4 -0.2(4)
Pt1 S4 C7 C8 -178.9(2)
Co4 O5 C9 C10 169.7(2)
Co4 O5 C9 S5 -10.8(4)
Pt2 S5 C9 O5 -5.8(3)
Pt2 S5 C9 C10 173.6(2)
Co4 O6 C11 C12 166.2(2)
Co4 O6 C11 S6 -12.9(4)
Pt2 S6 C11 O6 -2.2(3)
Pt2 S6 C11 C12 178.7(2)
Co4 O7 C13 C14 -178.7(2)
Co4 O7 C13 S7 1.4(4)
Pt2 S7 C13 O7 -10.3(3)
Pt2 S7 C13 C14 169.8(2)
Co4 O8 C15 C16 165.6(2)
Co4 O8 C15 S8 -12.6(4)
Pt2 S8 C15 O8 -0.9(3)
Pt2 S8 C15 C16 -179.1(2)
